data_7160008
loop_
_publ_author_name
'Mandal, Pratap Kumar'
'Patel, Sandeep'
'Katukojvala, Sreenivas'

_publ_section_title
;
 Enal-azomethine ylides: application in the synthesis of functionalized
 pyrroles.
;
_journal_issue 28
_journal_name_full 'Organic &amp; biomolecular chemistry'
_journal_page_first 5734
_journal_page_last 5738
_journal_paper_doi 10.1039/d4ob00859f
_journal_volume 22
_journal_year 2024
_chemical_formula_moiety 'C21 H13 Cl2 N O2'
_chemical_formula_sum 'C21 H13 Cl2 N O2'
_chemical_formula_weight 383.22
_space_group_crystal_system monoclinic
_space_group_IT_number 14
_space_group_name_Hall '-P 2ybc'
_space_group_name_H-M_alt 'P 1 21/c 1'
_atom_sites_solution_hydrogens geom
_atom_sites_solution_primary iterative
_audit_creation_date 2022-10-01
_audit_creation_method
;
Olex2 1.2
(compiled 2018.05.29 svn.r3508 for OlexSys, GUI svn.r5506)
;
_audit_update_record
;
2022-10-17 deposited with the CCDC.	2024-06-26 downloaded from the CCDC.
;
_cell_angle_alpha 90
_cell_angle_beta 111.776(9)
_cell_angle_gamma 90
_cell_formula_units_Z 4
_cell_length_a 10.445(3)
_cell_length_b 19.168(6)
_cell_length_c 9.550(3)
_cell_measurement_reflns_used 7856
_cell_measurement_temperature 300(2)
_cell_measurement_theta_max 27.55
_cell_measurement_theta_min 2.35
_cell_volume 1775.6(9)
_computing_cell_refinement 'Bruker SAINT'
_computing_data_collection 'Bruker APEX2'
_computing_data_reduction 'Bruker SAINT'
_computing_molecular_graphics 'Olex2 (Dolomanov et al., 2009)'
_computing_publication_material 'Olex2 (Dolomanov et al., 2009)'
_computing_structure_refinement 'olex2.refine (Bourhis et al., 2015)'
_computing_structure_solution 'olex2.solve (Bourhis et al., 2015)'
_diffrn_ambient_temperature 300.0
_diffrn_measured_fraction_theta_full 0.993
_diffrn_measured_fraction_theta_max 0.991
_diffrn_measurement_device_type 'Bruker APEX-II CCD'
_diffrn_measurement_method '\f and \w scans'
_diffrn_radiation_type MoK\a
_diffrn_radiation_wavelength 0.71073
_diffrn_reflns_av_R_equivalents 0.0606
_diffrn_reflns_av_unetI/netI 0.0464
_diffrn_reflns_Laue_measured_fraction_full 0.993
_diffrn_reflns_Laue_measured_fraction_max 0.991
_diffrn_reflns_limit_h_max 13
_diffrn_reflns_limit_h_min -13
_diffrn_reflns_limit_k_max 25
_diffrn_reflns_limit_k_min -25
_diffrn_reflns_limit_l_max 12
_diffrn_reflns_limit_l_min -12
_diffrn_reflns_number 33909
_diffrn_reflns_point_group_measured_fraction_full 0.993
_diffrn_reflns_point_group_measured_fraction_max 0.991
_diffrn_reflns_theta_full 25.242
_diffrn_reflns_theta_max 28.344
_diffrn_reflns_theta_min 2.100
_exptl_absorpt_coefficient_mu 0.382
_exptl_crystal_colour YELLOW
_exptl_crystal_density_diffrn 1.433
_exptl_crystal_description BLOCK
_exptl_crystal_F_000 784
_refine_diff_density_max 0.828
_refine_diff_density_min -0.982
_refine_diff_density_rms 0.254
_refine_ls_extinction_method none
_refine_ls_goodness_of_fit_ref 1.210
_refine_ls_hydrogen_treatment constr
_refine_ls_matrix_type full
_refine_ls_number_parameters 235
_refine_ls_number_reflns 4385
_refine_ls_number_restraints 0
_refine_ls_restrained_S_all 1.210
_refine_ls_R_factor_all 0.0885
_refine_ls_R_factor_gt 0.0484
_refine_ls_shift/su_max 0.000
_refine_ls_shift/su_mean 0.000
_refine_ls_structure_factor_coef Fsqd
_refine_ls_weighting_details 'w=1/[\s^2^(Fo^2^)+(0.1048P)^2^+0.2062P] where P=(Fo^2^+2Fc^2^)/3'
_refine_ls_weighting_scheme calc
_refine_ls_wR_factor_gt 0.1475
_refine_ls_wR_factor_ref 0.1934
_reflns_Friedel_coverage 0.000
_reflns_number_gt 3363
_reflns_number_total 4385
_reflns_threshold_expression 'I > 2\s(I)'
_cod_data_source_file d4ob00859f2.cif
_cod_data_source_block shelx
_cod_depositor_comments 'Adding full bibliography for 7160008.cif.'
_cod_original_cell_volume 1775.7(9)
_cod_database_code 7160008
_shelx_shelxl_version_number 2018/3
_shelx_space_group_comment
;
The symmetry employed for this shelxl refinement is uniquely defined
by the following loop, which should always be used as a source of
symmetry information in preference to the above space-group names.
They are only intended as comments.
;
_olex2_refinement_description
;
1. Fixed Uiso
 At 1.2 times of:
  All C(H) groups, All C(H,H) groups
2.a Secondary CH2 refined with riding coordinates:
 C3(H00A,H00B)
2.b Aromatic/amide H refined with riding coordinates:
 C6(H00C), C17(H00D), C00D(H00E), C4(H00F), C19(H00G), C18(H00J), C14(H00M),
 C10(H00N), C13(H00O), C11(H00P)
2.c :
 C1(H1)
;
_olex2_submission_special_instructions 'No special instructions were received'

loop_
_space_group_symop_operation_xyz
'x, y, z'
'-x, y+1/2, -z+1/2'
'-x, -y, -z'
'x, -y-1/2, z-1/2'

loop_
_atom_site_label
_atom_site_type_symbol
_atom_site_fract_x
_atom_site_fract_y
_atom_site_fract_z
_atom_site_U_iso_or_equiv
_atom_site_adp_type
_atom_site_occupancy
_atom_site_site_symmetry_order
_atom_site_calc_flag
_atom_site_refinement_flags_posn
_atom_site_refinement_flags_adp
_atom_site_refinement_flags_occupancy
_atom_site_disorder_assembly
_atom_site_disorder_group
Cl00 Cl 0.05808(8) 0.39874(4) -0.39251(7) 0.0706(3) Uani 1 1 d . . . . .
Cl1 Cl 0.94736(7) 0.40540(5) 1.22143(7) 0.0803(3) Uani 1 1 d . . . . .
N1 N 0.50306(16) 0.33868(8) 0.50743(16) 0.0370(4) Uani 1 1 d . . . . .
O1 O 0.41128(19) 0.52418(9) 0.71163(18) 0.0605(4) Uani 1 1 d . . . . .
O2 O 0.40206(19) 0.24194(9) 0.25478(18) 0.0621(5) Uani 1 1 d . . . . .
C5 C 0.39519(19) 0.43510(10) 0.5326(2) 0.0369(4) Uani 1 1 d . . . . .
C7 C 0.3957(2) 0.35001(10) 0.3698(2) 0.0384(4) Uani 1 1 d . . . . .
C16 C 0.6150(2) 0.39520(9) 0.7571(2) 0.0366(4) Uani 1 1 d . . . . .
C3 C 0.5948(2) 0.27763(10) 0.5460(2) 0.0445(5) Uani 1 1 d . . . . .
H00A H 0.638259 0.274060 0.654800 0.053 Uiso 1 1 calc R . . . .
H00B H 0.540285 0.235805 0.509431 0.053 Uiso 1 1 calc R . . . .
C9 C 0.2814(2) 0.32980(11) 0.0870(2) 0.0407(4) Uani 1 1 d . . . . .
C6 C 0.3283(2) 0.40922(10) 0.3851(2) 0.0393(4) Uani 1 1 d . . . . .
H00C H 0.251639 0.428935 0.310886 0.047 Uiso 1 1 calc R . . . .
C17 C 0.5818(2) 0.39682(10) 0.8854(2) 0.0393(4) Uani 1 1 d . . . . .
H00D H 0.489599 0.395424 0.874750 0.047 Uiso 1 1 calc R . . . .
C00D C 0.6824(2) 0.40044(10) 1.0278(2) 0.0438(5) Uani 1 1 d . . . . .
H00E H 0.658714 0.401559 1.112535 0.053 Uiso 1 1 calc R . . . .
C4 C 0.3541(2) 0.49753(11) 0.5901(2) 0.0443(5) Uani 1 1 d . . . . .
H00F H 0.274624 0.519555 0.526067 0.053 Uiso 1 1 calc R . . . .
C19 C 0.8563(2) 0.40199(12) 0.9182(3) 0.0516(5) Uani 1 1 d . . . . .
H00G H 0.948510 0.404536 0.929648 0.062 Uiso 1 1 calc R . . . .
C12 C 0.1432(2) 0.37118(12) -0.2079(2) 0.0463(5) Uani 1 1 d . . . . .
C20 C 0.8192(2) 0.40237(11) 1.0426(2) 0.0465(5) Uani 1 1 d . . . . .
C2 C 0.7014(2) 0.28142(12) 0.4816(2) 0.0502(5) Uani 1 1 d . . . . .
C18 C 0.7537(2) 0.39776(11) 0.7760(2) 0.0454(5) Uani 1 1 d . . . . .
H00J H 0.777862 0.396600 0.691583 0.054 Uiso 1 1 calc R . . . .
C15 C 0.50630(19) 0.39039(10) 0.6055(2) 0.0361(4) Uani 1 1 d . . . . .
C8 C 0.3635(2) 0.30262(11) 0.2408(2) 0.0425(4) Uani 1 1 d . . . . .
C14 C 0.2970(2) 0.39722(11) 0.0432(2) 0.0444(5) Uani 1 1 d . . . . .
H00M H 0.353305 0.428560 0.113609 0.053 Uiso 1 1 calc R . . . .
C10 C 0.1956(2) 0.28341(12) -0.0194(2) 0.0495(5) Uani 1 1 d . . . . .
H00N H 0.185959 0.237910 0.009006 0.059 Uiso 1 1 calc R . . . .
C13 C 0.2293(2) 0.41810(12) -0.1048(2) 0.0463(5) Uani 1 1 d . . . . .
H00O H 0.241251 0.462996 -0.134801 0.056 Uiso 1 1 calc R . . . .
C11 C 0.1250(2) 0.30431(13) -0.1664(2) 0.0534(5) Uani 1 1 d . . . . .
H00P H 0.066070 0.273654 -0.236250 0.064 Uiso 1 1 calc R . . . .
C1 C 0.7871(3) 0.28504(17) 0.4317(4) 0.0771(8) Uani 1 1 d . . . . .
H1 H 0.855712 0.287945 0.391784 0.093 Uiso 1 1 calc R . . . .

loop_
_atom_site_aniso_label
_atom_site_aniso_U_11
_atom_site_aniso_U_22
_atom_site_aniso_U_33
_atom_site_aniso_U_23
_atom_site_aniso_U_13
_atom_site_aniso_U_12
Cl00 0.0726(5) 0.0920(5) 0.0346(3) 0.0024(3) 0.0052(3) -0.0106(3)
Cl1 0.0593(4) 0.1240(7) 0.0392(3) -0.0040(3) -0.0032(3) -0.0012(4)
N1 0.0424(8) 0.0374(8) 0.0292(7) -0.0008(6) 0.0111(6) 0.0040(6)
O1 0.0711(11) 0.0597(10) 0.0495(9) -0.0131(7) 0.0211(8) 0.0070(8)
O2 0.0807(12) 0.0468(9) 0.0477(9) -0.0082(7) 0.0109(8) 0.0122(8)
C5 0.0396(9) 0.0389(9) 0.0333(8) -0.0014(7) 0.0147(7) 0.0008(8)
C7 0.0417(10) 0.0409(10) 0.0304(8) -0.0015(7) 0.0108(7) -0.0009(8)
C16 0.0404(10) 0.0374(9) 0.0319(9) -0.0003(7) 0.0134(8) 0.0017(7)
C3 0.0532(11) 0.0402(10) 0.0366(9) 0.0021(7) 0.0124(8) 0.0075(9)
C9 0.0432(10) 0.0450(10) 0.0341(9) -0.0086(8) 0.0145(8) -0.0044(8)
C6 0.0383(10) 0.0443(10) 0.0338(9) 0.0000(7) 0.0114(8) 0.0022(8)
C17 0.0416(10) 0.0430(10) 0.0349(9) -0.0021(7) 0.0161(8) 0.0009(8)
C00D 0.0518(11) 0.0490(11) 0.0316(9) -0.0039(7) 0.0168(9) -0.0008(9)
C4 0.0494(11) 0.0449(11) 0.0408(10) -0.0010(8) 0.0194(9) 0.0045(9)
C19 0.0367(10) 0.0703(15) 0.0465(12) -0.0037(9) 0.0140(9) 0.0002(9)
C12 0.0445(11) 0.0614(13) 0.0316(9) -0.0059(8) 0.0125(8) -0.0039(9)
C20 0.0462(11) 0.0523(12) 0.0337(10) -0.0025(8) 0.0063(8) 0.0004(9)
C2 0.0474(11) 0.0509(12) 0.0474(11) -0.0115(9) 0.0119(9) 0.0043(9)
C18 0.0446(11) 0.0597(13) 0.0350(10) -0.0007(8) 0.0185(9) -0.0015(9)
C15 0.0394(9) 0.0397(9) 0.0308(8) -0.0008(7) 0.0150(7) -0.0010(7)
C8 0.0470(11) 0.0436(11) 0.0360(9) -0.0061(8) 0.0144(8) -0.0016(8)
C14 0.0474(11) 0.0500(12) 0.0336(9) -0.0084(8) 0.0126(8) -0.0074(9)
C10 0.0592(13) 0.0466(11) 0.0423(11) -0.0097(8) 0.0182(10) -0.0097(10)
C13 0.0497(12) 0.0519(12) 0.0367(10) -0.0036(8) 0.0153(9) -0.0064(9)
C11 0.0548(12) 0.0626(14) 0.0386(10) -0.0153(9) 0.0124(9) -0.0158(11)
C1 0.0621(16) 0.091(2) 0.085(2) -0.0317(16) 0.0346(15) -0.0135(15)

loop_
_atom_type_symbol
_atom_type_description
_atom_type_scat_dispersion_real
_atom_type_scat_dispersion_imag
_atom_type_scat_source
C C 0.0033 0.0016 'International Tables Vol C Tables 4.2.6.8 and 6.1.1.4'
H H 0.0000 0.0000 'International Tables Vol C Tables 4.2.6.8 and 6.1.1.4'
Cl Cl 0.1484 0.1585 'International Tables Vol C Tables 4.2.6.8 and 6.1.1.4'
N N 0.0061 0.0033 'International Tables Vol C Tables 4.2.6.8 and 6.1.1.4'
O O 0.0106 0.0060 'International Tables Vol C Tables 4.2.6.8 and 6.1.1.4'

loop_
_geom_angle_atom_site_label_1
_geom_angle_atom_site_label_2
_geom_angle_atom_site_label_3
_geom_angle
_geom_angle_site_symmetry_1
_geom_angle_site_symmetry_3
_geom_angle_publ_flag
C7 N1 C3 125.61(15) . . ?
C15 N1 C7 110.07(16) . . ?
C15 N1 C3 124.20(16) . . ?
C6 C5 C4 124.28(18) . . ?
C15 C5 C6 107.05(16) . . ?
C15 C5 C4 128.65(17) . . ?
N1 C7 C8 123.36(17) . . ?
C6 C7 N1 107.09(16) . . ?
C6 C7 C8 129.48(18) . . ?
C17 C16 C15 120.81(17) . . ?
C18 C16 C17 118.20(18) . . ?
C18 C16 C15 120.99(17) . . ?
C2 C3 N1 112.52(17) . . ?
C14 C9 C8 122.21(17) . . ?
C14 C9 C10 119.30(19) . . ?
C10 C9 C8 118.22(19) . . ?
C7 C6 C5 108.29(17) . . ?
C00D C17 C16 121.43(19) . . ?
C17 C00D C20 118.87(19) . . ?
O1 C4 C5 127.3(2) . . ?
C20 C19 C18 118.9(2) . . ?
C13 C12 Cl00 118.41(18) . . ?
C11 C12 Cl00 120.18(16) . . ?
C11 C12 C13 121.4(2) . . ?
C00D C20 Cl1 119.42(17) . . ?
C19 C20 Cl1 119.14(18) . . ?
C19 C20 C00D 121.44(19) . . ?
C1 C2 C3 179.2(3) . . ?
C19 C18 C16 121.19(19) . . ?
N1 C15 C5 107.44(16) . . ?
N1 C15 C16 122.47(16) . . ?
C5 C15 C16 130.05(16) . . ?
O2 C8 C7 122.33(18) . . ?
O2 C8 C9 119.04(17) . . ?
C7 C8 C9 118.63(18) . . ?
C13 C14 C9 120.30(19) . . ?
C11 C10 C9 120.8(2) . . ?
C14 C13 C12 119.2(2) . . ?
C12 C11 C10 118.99(19) . . ?

loop_
_geom_bond_atom_site_label_1
_geom_bond_atom_site_label_2
_geom_bond_distance
_geom_bond_site_symmetry_2
_geom_bond_publ_flag
Cl00 C12 1.736(2) . ?
Cl1 C20 1.737(2) . ?
N1 C7 1.393(2) . ?
N1 C3 1.470(2) . ?
N1 C15 1.356(2) . ?
O1 C4 1.204(3) . ?
O2 C8 1.222(3) . ?
C5 C6 1.411(3) . ?
C5 C4 1.447(3) . ?
C5 C15 1.402(3) . ?
C7 C6 1.372(3) . ?
C7 C8 1.465(3) . ?
C16 C17 1.393(3) . ?
C16 C18 1.392(3) . ?
C16 C15 1.474(3) . ?
C3 C2 1.460(3) . ?
C9 C8 1.493(3) . ?
C9 C14 1.387(3) . ?
C9 C10 1.397(3) . ?
C17 C00D 1.378(3) . ?
C00D C20 1.384(3) . ?
C19 C20 1.379(3) . ?
C19 C18 1.386(3) . ?
C12 C13 1.389(3) . ?
C12 C11 1.375(3) . ?
C2 C1 1.162(4) . ?
C14 C13 1.384(3) . ?
C10 C11 1.381(3) . ?
